data_4511106
loop_
_publ_author_name
'Minemawari, Hiromi'
'Naito, Toshio'
'Inabe, Tamotsu'

_publ_section_title
;
 Control of Molecular Packing in the ET Based Conductor by Supramolecular
 Mellitate Networks (ET = Bis(ethylenedithio)tetrathiafulvalene)
;
_journal_issue 11
_journal_name_full 'Crystal Growth &amp; Design'
_journal_page_first 4830
_journal_paper_doi 10.1021/cg900655v
_journal_volume 9
_journal_year 2009
_chemical_formula_moiety 'C65 H52 N2 O27 S24 '
_chemical_formula_sum 'C65 H52 N2 O27 S24'
_chemical_formula_weight 2062.56
_space_group_IT_number 14
_symmetry_cell_setting monoclinic
_symmetry_Int_Tables_number 14
_symmetry_space_group_name_Hall '-P 2yab'
_symmetry_space_group_name_H-M 'P 1 21/a 1'
_cell_angle_alpha 90.0000
_cell_angle_beta 91.26(3)
_cell_angle_gamma 90.0000
_cell_formula_units_Z 2
_cell_length_a 16.596(6)
_cell_length_b 9.602(4)
_cell_length_c 24.775(11)
_cell_measurement_reflns_used 32059
_cell_measurement_temperature 123.1
_cell_measurement_theta_max 27.5
_cell_measurement_theta_min 3.2
_cell_volume 3947(3)
_computing_cell_refinement PROCESS-AUTO
_computing_data_collection PROCESS-AUTO
_computing_data_reduction CrystalStructure
_computing_publication_material 'CrystalStructure 3.8'
_computing_structure_refinement CRYSTALS
_computing_structure_solution SIR92
_diffrn_detector_area_resol_mean 10.00
_diffrn_measured_fraction_theta_full 0.994
_diffrn_measured_fraction_theta_max 0.994
_diffrn_measurement_device_type 'Rigaku RAXIS-RAPID'
_diffrn_measurement_method \w
_diffrn_radiation_type 'Mo K\a'
_diffrn_radiation_wavelength 0.71075
_diffrn_reflns_av_R_equivalents 0.037
_diffrn_reflns_limit_h_max 21
_diffrn_reflns_limit_h_min -20
_diffrn_reflns_limit_k_max 12
_diffrn_reflns_limit_k_min -12
_diffrn_reflns_limit_l_max 32
_diffrn_reflns_limit_l_min -32
_diffrn_reflns_number 37467
_diffrn_reflns_theta_full 27.48
_diffrn_reflns_theta_max 27.48
_exptl_absorpt_coefficient_mu 0.733
_exptl_absorpt_correction_T_max 0.929
_exptl_absorpt_correction_T_min 0.721
_exptl_absorpt_correction_type multi-scan
_exptl_absorpt_process_details
;
    Higashi, T. (1995). Program for Absorption Correction.
    Rigaku Corporation, Tokyo, Japan.
;
_exptl_crystal_colour black
_exptl_crystal_density_diffrn 1.735
_exptl_crystal_density_method 'not measured'
_exptl_crystal_description platelet
_exptl_crystal_F_000 2112.00
_exptl_crystal_size_max 0.50
_exptl_crystal_size_mid 0.20
_exptl_crystal_size_min 0.10
_refine_diff_density_max 1.99
_refine_diff_density_min -1.29
_refine_ls_extinction_method none
_refine_ls_goodness_of_fit_ref 0.867
_refine_ls_hydrogen_treatment refall
_refine_ls_number_parameters 565
_refine_ls_number_reflns 9002
_refine_ls_R_factor_gt 0.0500
_refine_ls_shift/su_max 0.0080
_refine_ls_structure_factor_coef Fsqd
_refine_ls_weighting_details 'w = 1/[0.0010Fo^2^ + 3.0000\s(Fo^2^) + 0.5000]/(4Fo^2^)'
_refine_ls_weighting_scheme calc
_refine_ls_wR_factor_ref 0.1330
_reflns_number_gt 6119
_reflns_number_total 9002
_reflns_threshold_expression F^2^>2.0\s(F^2^)
_cod_data_source_file cg900655v_si_002.cif
_cod_data_source_block '_mellitET'
_cod_original_formula_sum 'C65 H52 N2 O27 S24 '
_cod_database_code 4511106

loop_
_symmetry_equiv_pos_site_id
_symmetry_equiv_pos_as_xyz
1 +X,+Y,+Z
2 1/2-X,1/2+Y,-Z
3 -X,-Y,-Z
4 1/2+X,1/2-Y,+Z

loop_
_atom_site_label
_atom_site_type_symbol
_atom_site_fract_x
_atom_site_fract_y
_atom_site_fract_z
_atom_site_U_iso_or_equiv
_atom_site_adp_type
_atom_site_occupancy
_atom_site_symmetry_multiplicity
_atom_site_calc_flag
_atom_site_refinement_flags
S(1) S 0.39534(6) 0.60277(12) 0.03357(4) 0.0250(2) Uani 1.00 1 d .
S(2) S 0.50506(6) 0.38957(11) 0.07687(4) 0.0229(2) Uani 1.00 1 d .
S(3) S 0.30213(6) 0.63370(11) 0.13236(4) 0.0274(2) Uani 1.00 1 d .
S(4) S 0.43340(7) 0.37690(12) 0.18435(4) 0.0285(2) Uani 1.00 1 d .
S(5) S 0.22908(7) 0.63640(12) -0.19787(5) 0.0330(2) Uani 1.00 1 d .
S(6) S 0.34764(7) 0.35821(13) -0.14868(5) 0.0375(3) Uani 1.00 1 d .
S(7) S 0.16810(6) 0.64472(11) -0.08725(4) 0.0242(2) Uani 1.00 1 d .
S(8) S 0.26026(6) 0.40237(12) -0.04790(4) 0.0274(2) Uani 1.00 1 d .
S(9) S 0.07168(6) 0.64802(11) 0.02722(4) 0.0241(2) Uani 1.00 1 d .
S(10) S 0.16243(6) 0.39869(11) 0.06142(4) 0.0276(2) Uani 1.00 1 d .
S(11) S -0.02890(6) 0.65904(11) 0.12388(4) 0.0261(2) Uani 1.00 1 d .
S(12) S 0.08279(7) 0.36600(12) 0.16506(4) 0.0299(2) Uani 1.00 1 d .
O(1) O 0.52109(15) 1.3621(2) 0.30433(10) 0.0176(6) Uani 1.00 1 d .
O(2) O 0.47877(16) 1.3415(2) 0.38948(11) 0.0250(7) Uani 1.00 1 d .
O(3) O 0.35047(15) 1.2186(2) 0.31684(12) 0.0228(6) Uani 1.00 1 d .
O(4) O 0.31159(16) 1.0308(3) 0.36225(14) 0.0344(8) Uani 1.00 1 d .
O(5) O 0.34866(14) 0.8032(2) 0.28797(11) 0.0197(6) Uani 1.00 1 d .
O(6) O 0.37359(15) 0.7352(2) 0.37333(11) 0.0202(6) Uani 1.00 1 d .
O(7) O 0.50214(15) 0.6219(2) 0.30229(11) 0.0211(6) Uani 1.00 1 d .
O(8) O 0.61314(17) 0.6445(3) 0.35469(14) 0.0357(8) Uani 1.00 1 d .
O(9) O 0.71023(15) 0.8261(2) 0.28996(11) 0.0238(7) Uani 1.00 1 d .
O(10) O 0.73267(15) 0.8924(2) 0.37546(11) 0.0232(6) Uani 1.00 1 d .
O(11) O 0.72051(14) 1.1589(2) 0.31109(11) 0.0221(6) Uani 1.00 1 d .
O(12) O 0.66429(16) 1.2707(2) 0.37990(12) 0.0248(7) Uani 1.00 1 d .
O(13) O 0.1044(7) 0.5664(12) 0.4782(4) 0.090(3) Uiso 0.50 1 d P
O(14) O 0.0355(6) 0.5691(10) 0.4748(4) 0.083(2) Uiso 0.50 1 d P
O(15) O -0.0294(3) 0.6834(6) 0.4742(2) 0.108(7) Uiso 0.50 1 d P
N(1) N 0.6948(2) 0.5080(4) 0.44052(16) 0.0363(10) Uani 1.00 1 d .
C(1) C 0.5389(2) 0.8476(3) 0.33290(14) 0.0132(7) Uani 1.00 1 d .
C(2) C 0.4606(2) 0.9025(3) 0.33435(14) 0.0133(7) Uani 1.00 1 d .
C(3) C 0.44797(19) 1.0473(3) 0.33826(14) 0.0124(7) Uani 1.00 1 d .
C(4) C 0.51471(19) 1.1369(3) 0.34127(13) 0.0123(7) Uani 1.00 1 d .
C(5) C 0.59351(19) 1.0828(3) 0.33983(14) 0.0127(7) Uani 1.00 1 d .
C(6) C 0.60467(19) 0.9384(3) 0.33541(14) 0.0133(8) Uani 1.00 1 d .
C(7) C 0.5537(2) 0.6913(3) 0.33051(16) 0.0175(8) Uani 1.00 1 d .
C(8) C 0.3889(2) 0.8055(3) 0.33190(15) 0.0157(8) Uani 1.00 1 d .
C(9) C 0.3621(2) 1.1022(3) 0.33996(15) 0.0151(8) Uani 1.00 1 d .
C(10) C 0.5027(2) 1.2931(3) 0.34667(15) 0.0142(8) Uani 1.00 1 d .
C(11) C 0.6645(2) 1.1811(3) 0.34512(15) 0.0147(8) Uani 1.00 1 d .
C(12) C 0.6891(2) 0.8800(3) 0.33371(16) 0.0163(8) Uani 1.00 1 d .
C(13) C 0.6277(3) 0.4731(7) 0.4676(2) 0.0621(19) Uani 1.00 1 d .
C(14) C 0.6174(3) 0.5178(7) 0.5193(2) 0.0575(18) Uani 1.00 1 d .
C(15) C 0.6734(3) 0.6050(7) 0.5439(2) 0.0581(18) Uani 1.00 1 d .
C(16) C 0.7405(4) 0.6433(8) 0.5141(2) 0.089(2) Uani 1.00 1 d .
C(17) C 0.7501(4) 0.5912(6) 0.4622(2) 0.0641(19) Uani 1.00 1 d .
C(18) C 0.4788(2) 0.4996(4) 0.02342(15) 0.0215(9) Uani 1.00 1 d .
C(19) C 0.3803(2) 0.5491(4) 0.09981(16) 0.0222(9) Uani 1.00 1 d .
C(20) C 0.4311(2) 0.4520(4) 0.12018(15) 0.0216(9) Uani 1.00 1 d .
C(21) C 0.2863(2) 0.5127(4) 0.18665(16) 0.0255(10) Uani 1.00 1 d .
C(22) C 0.3631(2) 0.4835(4) 0.22030(17) 0.0279(10) Uani 1.00 1 d .
C(23) C 0.2984(3) 0.5280(5) -0.2340(2) 0.0425(14) Uani 1.00 1 d .
C(24) C 0.3693(2) 0.4767(5) -0.2017(2) 0.0416(14) Uani 1.00 1 d .
C(25) C 0.2317(2) 0.5630(4) -0.13314(17) 0.0240(10) Uani 1.00 1 d .
C(26) C 0.2748(2) 0.4525(4) -0.11448(17) 0.0249(10) Uani 1.00 1 d .
C(27) C 0.1848(2) 0.5239(4) -0.03577(16) 0.0236(9) Uani 1.00 1 d .
C(28) C 0.1439(2) 0.5229(4) 0.01111(16) 0.0230(9) Uani 1.00 1 d .
C(29) C 0.0464(2) 0.5726(4) 0.08930(16) 0.0210(9) Uani 1.00 1 d .
C(30) C 0.0888(2) 0.4596(4) 0.10494(16) 0.0217(9) Uani 1.00 1 d .
C(31) C -0.0017(4) 0.6124(6) 0.1934(2) 0.0287(17) Uani 0.70 1 d P
C(32) C -0.0028(4) 0.4547(6) 0.1994(2) 0.0253(16) Uani 0.70 1 d P
C(33) C -0.0294(3) 0.6834(6) 0.4742(2) 0.038(4) Uiso 0.50 1 d P
C(34) C 0.0440(11) 0.488(2) 0.2048(5) 0.040(5) Uani 0.30 1 d P
C(35) C -0.0353(9) 0.542(2) 0.1836(6) 0.036(4) Uani 0.30 1 d P
H(1) H 0.5073 0.4919 0.3021 0.026 Uiso 1.00 1 c R
H(2) H 0.7633 0.7903 0.2867 0.029 Uiso 0.50 1 c R
H(3) H 0.7866 0.8594 0.3757 0.028 Uiso 0.50 1 c R
H(4) H 0.7857 1.2205 0.3140 0.027 Uiso 1.00 1 c R
H(5) H 0.3027 0.7446 0.2844 0.024 Uiso 0.50 1 c R
H(6) H 0.3286 0.6741 0.3731 0.024 Uiso 0.50 1 c R
H(7) H 0.5875 0.4170 0.4504 0.075 Uiso 1.00 1 c R
H(8) H 0.5714 0.4888 0.5385 0.069 Uiso 1.00 1 c R
H(9) H 0.6665 0.6377 0.5797 0.070 Uiso 1.00 1 c R
H(10) H 0.7796 0.7048 0.5293 0.107 Uiso 1.00 1 c R
H(11) H 0.7964 0.6153 0.4424 0.077 Uiso 1.00 1 c R
H(12) H 0.6960 0.4562 0.3997 0.043 Uiso 1.00 1 c R
H(13) H 0.2672 0.4274 0.1717 0.031 Uiso 1.00 1 c R
H(14) H 0.2468 0.5502 0.2097 0.031 Uiso 1.00 1 c R
H(15) H 0.3488 0.4367 0.2525 0.034 Uiso 1.00 1 c R
H(16) H 0.3883 0.5696 0.2292 0.034 Uiso 1.00 1 c R
H(17) H 0.2695 0.4492 -0.2473 0.051 Uiso 1.00 1 c R
H(18) H 0.3179 0.5803 -0.2636 0.051 Uiso 1.00 1 c R
H(19) H 0.3955 0.5553 -0.1861 0.050 Uiso 1.00 1 c R
H(20) H 0.4047 0.4314 -0.2256 0.050 Uiso 1.00 1 c R

loop_
_atom_site_aniso_label
_atom_site_aniso_U_11
_atom_site_aniso_U_22
_atom_site_aniso_U_33
_atom_site_aniso_U_12
_atom_site_aniso_U_13
_atom_site_aniso_U_23
S(1) 0.0273(5) 0.0303(5) 0.0174(4) 0.0034(4) 0.0032(3) 0.0023(4)
S(2) 0.0243(4) 0.0285(5) 0.0161(4) 0.0024(4) 0.0037(3) 0.0014(3)
S(3) 0.0293(5) 0.0250(5) 0.0283(5) 0.0031(4) 0.0116(4) 0.0034(4)
S(4) 0.0337(5) 0.0334(6) 0.0188(4) 0.0064(4) 0.0083(4) 0.0066(4)
S(5) 0.0378(5) 0.0288(5) 0.0330(6) 0.0110(4) 0.0174(4) 0.0056(4)
S(6) 0.0365(5) 0.0342(6) 0.0427(6) 0.0157(5) 0.0212(5) 0.0049(5)
S(7) 0.0251(4) 0.0207(4) 0.0272(5) 0.0022(4) 0.0077(4) -0.0046(4)
S(8) 0.0264(5) 0.0308(5) 0.0250(5) 0.0072(4) 0.0031(4) -0.0040(4)
S(9) 0.0279(4) 0.0237(4) 0.0209(4) 0.0056(4) 0.0063(3) 0.0014(4)
S(10) 0.0303(5) 0.0272(5) 0.0253(5) 0.0091(4) 0.0005(4) -0.0030(4)
S(11) 0.0250(4) 0.0288(5) 0.0248(5) 0.0060(4) 0.0080(4) 0.0037(4)
S(12) 0.0321(5) 0.0276(5) 0.0300(5) 0.0034(4) 0.0010(4) 0.0082(4)
O(1) 0.0213(12) 0.0099(11) 0.0216(13) 0.0002(10) 0.0019(10) 0.0021(10)
O(2) 0.0258(14) 0.0228(14) 0.0266(14) 0.0047(11) 0.0065(11) -0.0090(12)
O(3) 0.0106(11) 0.0200(13) 0.0378(16) 0.0053(10) 0.0032(11) 0.0100(12)
O(4) 0.0140(13) 0.0289(16) 0.061(2) 0.0058(11) 0.0179(13) 0.0175(15)
O(5) 0.0124(11) 0.0217(13) 0.0248(14) -0.0055(10) -0.0033(10) 0.0008(11)
O(6) 0.0149(12) 0.0162(12) 0.0298(15) -0.0040(10) 0.0034(10) 0.0059(11)
O(7) 0.0191(12) 0.0098(12) 0.0343(15) -0.0001(10) -0.0016(11) -0.0030(11)
O(8) 0.0252(14) 0.0147(13) 0.066(2) 0.0018(12) -0.0166(14) 0.0061(14)
O(9) 0.0179(12) 0.0231(14) 0.0305(15) 0.0103(11) 0.0050(11) -0.0019(12)
O(10) 0.0131(11) 0.0236(14) 0.0326(15) 0.0052(10) -0.0065(10) -0.0043(12)
O(11) 0.0133(11) 0.0203(13) 0.0330(15) -0.0064(10) 0.0085(10) -0.0056(12)
O(12) 0.0201(13) 0.0216(14) 0.0327(16) -0.0066(11) 0.0027(11) -0.0115(12)
N(1) 0.041(2) 0.039(2) 0.029(2) 0.0065(18) -0.0015(16) -0.0106(17)
C(1) 0.0118(15) 0.0106(15) 0.0173(16) 0.0003(13) 0.0004(12) 0.0033(13)
C(2) 0.0104(14) 0.0126(15) 0.0169(17) -0.0015(13) 0.0013(12) 0.0016(13)
C(3) 0.0081(14) 0.0148(16) 0.0143(16) 0.0021(12) 0.0013(12) 0.0017(13)
C(4) 0.0114(14) 0.0125(15) 0.0130(15) 0.0021(13) 0.0022(12) -0.0001(13)
C(5) 0.0097(14) 0.0107(15) 0.0176(17) -0.0017(12) 0.0028(13) 0.0003(13)
C(6) 0.0082(14) 0.0150(16) 0.0168(17) 0.0014(12) 0.0007(12) 0.0011(13)
C(7) 0.0123(16) 0.0128(16) 0.028(2) 0.0008(13) 0.0049(14) 0.0050(14)
C(8) 0.0085(14) 0.0119(16) 0.0267(19) 0.0021(13) 0.0039(14) 0.0011(14)
C(9) 0.0104(15) 0.0145(16) 0.0205(18) 0.0018(13) 0.0024(13) -0.0011(14)
C(10) 0.0091(14) 0.0135(16) 0.0201(18) -0.0001(12) -0.0005(13) -0.0024(14)
C(11) 0.0084(14) 0.0125(16) 0.0230(18) -0.0007(12) -0.0025(13) 0.0019(14)
C(12) 0.0098(14) 0.0111(16) 0.028(2) -0.0003(12) 0.0023(14) 0.0034(14)
C(13) 0.033(2) 0.092(4) 0.062(3) -0.001(2) -0.000(2) -0.049(3)
C(14) 0.032(2) 0.082(4) 0.058(3) -0.002(2) 0.014(2) -0.029(3)
C(15) 0.057(3) 0.080(4) 0.038(3) 0.002(3) 0.004(2) -0.030(3)
C(16) 0.093(5) 0.109(6) 0.065(4) -0.064(4) 0.035(3) -0.052(4)
C(17) 0.094(4) 0.053(3) 0.047(3) -0.034(3) 0.029(3) -0.020(2)
C(18) 0.0219(18) 0.024(2) 0.0184(19) -0.0022(16) 0.0011(15) 0.0001(15)
C(19) 0.0241(19) 0.0228(19) 0.0200(19) -0.0020(16) 0.0080(15) -0.0004(15)
C(20) 0.0245(19) 0.0242(19) 0.0162(18) -0.0046(16) 0.0035(15) -0.0007(15)
C(21) 0.029(2) 0.023(2) 0.025(2) -0.0038(17) 0.0125(16) 0.0004(16)
C(22) 0.036(2) 0.024(2) 0.024(2) -0.0022(18) 0.0104(18) -0.0003(17)
C(23) 0.047(2) 0.047(3) 0.034(2) 0.017(2) 0.014(2) -0.004(2)
C(24) 0.034(2) 0.045(2) 0.047(3) 0.001(2) 0.015(2) -0.001(2)
C(25) 0.0217(18) 0.022(2) 0.029(2) -0.0005(15) 0.0104(16) -0.0044(17)
C(26) 0.0214(18) 0.029(2) 0.025(2) 0.0020(16) 0.0094(16) -0.0031(17)
C(27) 0.0210(18) 0.023(2) 0.026(2) 0.0012(15) 0.0013(16) -0.0063(16)
C(28) 0.0225(18) 0.024(2) 0.022(2) 0.0018(16) 0.0008(15) -0.0056(16)
C(29) 0.0208(18) 0.0213(19) 0.0211(19) -0.0004(15) 0.0029(15) -0.0001(15)
C(30) 0.0210(18) 0.0216(19) 0.022(2) -0.0012(15) -0.0000(15) -0.0013(16)
C(31) 0.046(4) 0.023(3) 0.017(3) 0.001(2) 0.002(2) -0.003(2)
C(32) 0.030(3) 0.024(3) 0.022(3) 0.008(3) 0.007(2) -0.000(2)
C(34) 0.055(11) 0.060(12) 0.006(6) 0.026(10) -0.011(7) -0.006(7)
C(35) 0.037(9) 0.059(12) 0.014(7) 0.013(9) 0.006(6) 0.006(8)

loop_
_atom_type_symbol
_atom_type_description
_atom_type_scat_dispersion_real
_atom_type_scat_dispersion_imag
_atom_type_scat_source
C C 0.003 0.002
;
International Tables for Crystallography
(1992, Vol. C, Tables 4.2.6.8 and 6.1.1.4)
;
O O 0.011 0.006
;
International Tables for Crystallography
(1992, Vol. C, Tables 4.2.6.8 and 6.1.1.4)
;
N N 0.006 0.003
;
International Tables for Crystallography
(1992, Vol. C, Tables 4.2.6.8 and 6.1.1.4)
;
S S 0.125 0.123
;
International Tables for Crystallography
(1992, Vol. C, Tables 4.2.6.8 and 6.1.1.4)
;
H H 0.000 0.000
;
International Tables for Crystallography
(1992, Vol. C, Table 6.1.1.4)
;

loop_
_geom_angle_atom_site_label_1
_geom_angle_atom_site_label_2
_geom_angle_atom_site_label_3
_geom_angle
_geom_angle_publ_flag
_geom_angle_site_symmetry_1
_geom_angle_site_symmetry_3
C(18) S(1) C(19) 95.70(18) yes . .
C(18) S(2) C(20) 95.23(18) yes . .
C(19) S(3) C(21) 99.60(19) yes . .
C(20) S(4) C(22) 102.35(19) yes . .
C(23) S(5) C(25) 102.6(2) yes . .
C(24) S(6) C(26) 100.3(2) yes . .
C(25) S(7) C(27) 95.07(19) yes . .
C(26) S(8) C(27) 95.35(19) yes . .
C(28) S(9) C(29) 95.43(18) yes . .
C(28) S(10) C(30) 95.58(19) yes . .
C(29) S(11) C(31) 100.5(2) yes . .
C(29) S(11) C(35) 99.1(5) yes . .
C(31) S(11) C(35) 28.3(5) yes . .
C(30) S(12) C(32) 102.2(2) yes . .
C(30) S(12) C(34) 99.9(6) yes . .
C(32) S(12) C(34) 26.9(7) yes . .
O(13) O(14) O(15) 135.7(10) yes . .
O(13) O(14) C(33) 135.7(10) yes . .
O(15) O(14) C(33) 0.0(4) yes . .
C(13) N(1) C(17) 121.3(4) yes . .
C(2) C(1) C(6) 119.1(3) yes . .
C(2) C(1) C(7) 121.5(3) yes . .
C(6) C(1) C(7) 119.3(2) yes . .
C(1) C(2) C(3) 120.8(3) yes . .
C(1) C(2) C(8) 119.7(3) yes . .
C(3) C(2) C(8) 119.5(2) yes . .
C(2) C(3) C(4) 119.3(2) yes . .
C(2) C(3) C(9) 119.0(2) yes . .
C(4) C(3) C(9) 121.7(3) yes . .
C(3) C(4) C(5) 120.3(3) yes . .
C(3) C(4) C(10) 120.3(2) yes . .
C(5) C(4) C(10) 119.4(2) yes . .
C(4) C(5) C(6) 119.4(2) yes . .
C(4) C(5) C(11) 119.3(2) yes . .
C(6) C(5) C(11) 121.2(2) yes . .
C(1) C(6) C(5) 121.0(2) yes . .
C(1) C(6) C(12) 119.4(3) yes . .
C(5) C(6) C(12) 119.5(2) yes . .
O(7) C(7) O(8) 126.7(3) yes . .
O(7) C(7) C(1) 115.3(3) yes . .
O(8) C(7) C(1) 118.1(3) yes . .
O(5) C(8) O(6) 125.4(3) yes . .
O(5) C(8) C(2) 116.5(3) yes . .
O(6) C(8) C(2) 118.1(3) yes . .
O(3) C(9) O(4) 126.7(3) yes . .
O(3) C(9) C(3) 115.3(2) yes . .
O(4) C(9) C(3) 118.0(3) yes . .
O(1) C(10) O(2) 126.6(3) yes . .
O(1) C(10) C(4) 113.8(2) yes . .
O(2) C(10) C(4) 119.6(3) yes . .
O(11) C(11) O(12) 126.5(3) yes . .
O(11) C(11) C(5) 114.4(3) yes . .
O(12) C(11) C(5) 119.1(3) yes . .
O(9) C(12) O(10) 125.7(3) yes . .
O(9) C(12) C(6) 116.9(3) yes . .
O(10) C(12) C(6) 117.4(3) yes . .
N(1) C(13) C(14) 120.5(5) yes . .
C(13) C(14) C(15) 120.5(5) yes . .
C(14) C(15) C(16) 117.5(5) yes . .
C(15) C(16) C(17) 120.1(6) yes . .
N(1) C(17) C(16) 120.0(6) yes . .
S(1) C(18) S(2) 115.2(2) yes . .
S(1) C(18) C(18) 123.3(3) yes . 3_665
S(2) C(18) C(18) 121.5(3) yes . 3_665
S(1) C(19) S(3) 114.9(2) yes . .
S(1) C(19) C(20) 117.1(3) yes . .
S(3) C(19) C(20) 127.9(3) yes . .
S(2) C(20) S(4) 114.5(2) yes . .
S(2) C(20) C(19) 116.6(2) yes . .
S(4) C(20) C(19) 128.9(3) yes . .
S(3) C(21) C(22) 113.0(2) yes . .
S(4) C(22) C(21) 112.0(2) yes . .
S(5) C(23) C(24) 115.3(3) yes . .
S(6) C(24) C(23) 116.0(3) yes . .
S(5) C(25) S(7) 114.2(2) yes . .
S(5) C(25) C(26) 129.1(3) yes . .
S(7) C(25) C(26) 116.7(3) yes . .
S(6) C(26) S(8) 115.4(2) yes . .
S(6) C(26) C(25) 127.3(3) yes . .
S(8) C(26) C(25) 117.2(3) yes . .
S(7) C(27) S(8) 115.0(2) yes . .
S(7) C(27) C(28) 123.8(3) yes . .
S(8) C(27) C(28) 121.1(3) yes . .
S(9) C(28) S(10) 114.6(2) yes . .
S(9) C(28) C(27) 123.2(3) yes . .
S(10) C(28) C(27) 122.1(3) yes . .
S(9) C(29) S(11) 114.9(2) yes . .
S(9) C(29) C(30) 116.8(3) yes . .
S(11) C(29) C(30) 128.3(3) yes . .
S(10) C(30) S(12) 114.1(2) yes . .
S(10) C(30) C(29) 117.4(3) yes . .
S(12) C(30) C(29) 128.4(3) yes . .
S(11) C(31) C(32) 109.5(4) yes . .
S(11) C(31) C(34) 120.5(7) yes . .
S(11) C(31) C(35) 78.1(11) yes . .
C(32) C(31) C(34) 33.1(8) yes . .
C(32) C(31) C(35) 43.6(12) yes . .
C(34) C(31) C(35) 75.7(14) yes . .
S(12) C(32) C(31) 113.3(4) yes . .
S(12) C(32) C(34) 62.9(13) yes . .
S(12) C(32) C(35) 124.8(9) yes . .
C(31) C(32) C(34) 68.0(14) yes . .
C(31) C(32) C(35) 35.6(10) yes . .
C(34) C(32) C(35) 102.2(17) yes . .
S(12) C(34) C(31) 132.4(10) yes . .
S(12) C(34) C(32) 90.3(15) yes . .
S(12) C(34) C(35) 112.6(12) yes . .
C(31) C(34) C(32) 78.8(14) yes . .
C(31) C(34) C(35) 35.7(9) yes . .
C(32) C(34) C(35) 44.2(12) yes . .
S(11) C(35) C(31) 73.6(12) yes . .
S(11) C(35) C(32) 136.8(12) yes . .
S(11) C(35) C(34) 115.0(11) yes . .
C(31) C(35) C(32) 100.8(14) yes . .
C(31) C(35) C(34) 68.6(13) yes . .
C(32) C(35) C(34) 33.6(9) yes . .
C(9) O(3) H(4) 124.8 no . 4_475
C(8) O(5) H(5) 119.9 no . .
C(8) O(6) H(6) 119.9 no . .
C(7) O(7) H(1) 118.4 no . .
C(12) O(9) H(2) 119.9 no . .
C(12) O(10) H(3) 120.0 no . .
C(11) O(11) H(4) 121.8 no . .
C(13) N(1) H(12) 111.4 no . .
C(17) N(1) H(12) 127.2 no . .
N(1) C(13) H(7) 119.7 no . .
C(14) C(13) H(7) 119.8 no . .
C(13) C(14) H(8) 119.7 no . .
C(15) C(14) H(8) 119.8 no . .
C(14) C(15) H(9) 121.2 no . .
C(16) C(15) H(9) 121.3 no . .
C(15) C(16) H(10) 119.9 no . .
C(17) C(16) H(10) 119.9 no . .
N(1) C(17) H(11) 120.0 no . .
C(16) C(17) H(11) 120.0 no . .
S(3) C(21) H(13) 108.6 no . .
S(3) C(21) H(14) 108.6 no . .
C(22) C(21) H(13) 108.7 no . .
C(22) C(21) H(14) 108.5 no . .
H(13) C(21) H(14) 109.5 no . .
S(4) C(22) H(15) 108.8 no . .
S(4) C(22) H(16) 108.8 no . .
C(21) C(22) H(15) 108.8 no . .
C(21) C(22) H(16) 108.9 no . .
H(15) C(22) H(16) 109.5 no . .
S(5) C(23) H(17) 108.0 no . .
S(5) C(23) H(18) 108.0 no . .
C(24) C(23) H(17) 108.0 no . .
C(24) C(23) H(18) 108.0 no . .
H(17) C(23) H(18) 109.5 no . .
S(6) C(24) H(19) 107.8 no . .
S(6) C(24) H(20) 107.8 no . .
C(23) C(24) H(19) 107.8 no . .
C(23) C(24) H(20) 107.9 no . .
H(19) C(24) H(20) 109.5 no . .
O(9) H(2) H(5) 174.2 no . 4_565
O(3) H(4) O(11) 179.8 no 4_575 .
O(5) H(5) H(2) 166.5 no . 4_465

loop_
_geom_bond_atom_site_label_1
_geom_bond_atom_site_label_2
_geom_bond_distance
_geom_bond_publ_flag
_geom_bond_site_symmetry_2
S(1) C(18) 1.726(4) yes .
S(1) C(19) 1.743(4) yes .
S(2) C(18) 1.742(3) yes .
S(2) C(20) 1.754(3) yes .
S(3) C(19) 1.743(4) yes .
S(3) C(21) 1.801(4) yes .
S(4) C(20) 1.745(3) yes .
S(4) C(22) 1.802(4) yes .
S(5) C(23) 1.804(5) yes .
S(5) C(25) 1.751(4) yes .
S(6) C(24) 1.780(5) yes .
S(6) C(26) 1.745(4) yes .
S(7) C(25) 1.754(4) yes .
S(7) C(27) 1.742(4) yes .
S(8) C(26) 1.740(4) yes .
S(8) C(27) 1.743(4) yes .
S(9) C(28) 1.749(4) yes .
S(9) C(29) 1.759(4) yes .
S(10) C(28) 1.748(4) yes .
S(10) C(30) 1.748(4) yes .
S(11) C(29) 1.741(4) yes .
S(11) C(31) 1.826(6) yes .
S(11) C(35) 1.862(17) yes .
S(12) C(30) 1.744(4) yes .
S(12) C(32) 1.877(7) yes .
S(12) C(34) 1.670(18) yes .
O(1) C(10) 1.283(4) yes .
O(2) C(10) 1.232(4) yes .
O(3) C(9) 1.269(4) yes .
O(4) C(9) 1.224(4) yes .
O(5) C(8) 1.264(4) yes .
O(6) C(8) 1.259(4) yes .
O(7) C(7) 1.280(4) yes .
O(8) C(7) 1.227(4) yes .
O(9) C(12) 1.258(4) yes .
O(10) C(12) 1.254(4) yes .
O(11) C(11) 1.286(4) yes .
O(12) C(11) 1.218(4) yes .
O(13) O(14) 1.145(15) yes .
O(14) O(15) 1.538(11) yes .
O(14) C(33) 1.538(11) yes .
N(1) C(13) 1.354(7) yes .
N(1) C(17) 1.322(7) yes .
C(1) C(2) 1.403(4) yes .
C(1) C(6) 1.398(4) yes .
C(1) C(7) 1.523(4) yes .
C(2) C(3) 1.409(4) yes .
C(2) C(8) 1.512(4) yes .
C(3) C(4) 1.403(4) yes .
C(3) C(9) 1.520(4) yes .
C(4) C(5) 1.408(4) yes .
C(4) C(10) 1.519(4) yes .
C(5) C(6) 1.403(4) yes .
C(5) C(11) 1.513(4) yes .
C(6) C(12) 1.511(4) yes .
C(13) C(14) 1.366(8) yes .
C(14) C(15) 1.383(8) yes .
C(15) C(16) 1.399(9) yes .
C(16) C(17) 1.392(9) yes .
C(18) C(18) 1.370(5) yes 3_665
C(19) C(20) 1.347(5) yes .
C(21) C(22) 1.534(5) yes .
C(23) C(24) 1.492(7) yes .
C(25) C(26) 1.355(5) yes .
C(27) C(28) 1.358(5) yes .
C(29) C(30) 1.346(5) yes .
C(31) C(32) 1.523(9) yes .
C(31) C(34) 1.44(2) yes .
C(31) C(35) 0.90(2) yes .
C(32) C(34) 0.85(2) yes .
C(32) C(35) 1.07(2) yes .
C(34) C(35) 1.50(2) yes .
O(3) H(4) 1.225 no 4_475
O(5) H(5) 0.950 no .
O(6) H(6) 0.950 no .
O(7) H(1) 1.251 no .
O(9) H(2) 0.950 no .
O(10) H(3) 0.950 no .
O(11) H(4) 1.233 no .
N(1) H(12) 1.128 no .
C(13) H(7) 0.950 no .
C(14) H(8) 0.950 no .
C(15) H(9) 0.950 no .
C(16) H(10) 0.950 no .
C(17) H(11) 0.950 no .
C(21) H(13) 0.950 no .
C(21) H(14) 0.950 no .
C(22) H(15) 0.950 no .
C(22) H(16) 0.950 no .
C(23) H(17) 0.950 no .
C(23) H(18) 0.950 no .
C(24) H(19) 0.950 no .
C(24) H(20) 0.950 no .
H(2) H(5) 0.739 no 4_565

loop_
_geom_torsion_atom_site_label_1
_geom_torsion_atom_site_label_2
_geom_torsion_atom_site_label_3
_geom_torsion_atom_site_label_4
_geom_torsion
_geom_torsion_site_symmetry_3
_geom_torsion_site_symmetry_4
C(18) S(1) C(19) S(3) 176.4(2) . .
C(18) S(1) C(19) C(20) -1.5(3) . .
C(19) S(1) C(18) S(2) 3.6(2) . .
C(19) S(1) C(18) C(18) -177.7(3) . 3_665
C(18) S(2) C(20) S(4) -177.5(2) . .
C(18) S(2) C(20) C(19) 3.1(3) . .
C(20) S(2) C(18) S(1) -4.0(2) . .
C(20) S(2) C(18) C(18) 177.3(3) . 3_665
C(19) S(3) C(21) C(22) 55.3(3) . .
C(21) S(3) C(19) S(1) 161.8(2) . .
C(21) S(3) C(19) C(20) -20.5(4) . .
C(20) S(4) C(22) C(21) 43.9(3) . .
C(22) S(4) C(20) S(2) 170.7(2) . .
C(22) S(4) C(20) C(19) -9.9(4) . .
C(23) S(5) C(25) S(7) -179.0(2) . .
C(23) S(5) C(25) C(26) -0.0(4) . .
C(25) S(5) C(23) C(24) -35.1(4) . .
C(24) S(6) C(26) S(8) -159.7(2) . .
C(24) S(6) C(26) C(25) 17.0(4) . .
C(26) S(6) C(24) C(23) -52.7(4) . .
C(25) S(7) C(27) S(8) 7.9(2) . .
C(25) S(7) C(27) C(28) -173.0(3) . .
C(27) S(7) C(25) S(5) 173.5(2) . .
C(27) S(7) C(25) C(26) -5.6(3) . .
C(26) S(8) C(27) S(7) -7.4(2) . .
C(26) S(8) C(27) C(28) 173.5(3) . .
C(27) S(8) C(26) S(6) -179.4(2) . .
C(27) S(8) C(26) C(25) 3.6(3) . .
C(28) S(9) C(29) S(11) -178.8(2) . .
C(28) S(9) C(29) C(30) 3.4(3) . .
C(29) S(9) C(28) S(10) -4.3(2) . .
C(29) S(9) C(28) C(27) 177.9(3) . .
C(28) S(10) C(30) S(12) -179.6(2) . .
C(28) S(10) C(30) C(29) -1.6(3) . .
C(30) S(10) C(28) S(9) 3.8(2) . .
C(30) S(10) C(28) C(27) -178.4(3) . .
C(29) S(11) C(31) C(32) -59.1(5) . .
C(29) S(11) C(31) C(34) -24.4(10) . .
C(29) S(11) C(31) C(35) -89.8(12) . .
C(31) S(11) C(29) S(9) -152.4(2) . .
C(31) S(11) C(29) C(30) 25.2(4) . .
C(29) S(11) C(35) C(31) 95.2(11) . .
C(29) S(11) C(35) C(32) 7(2) . .
C(29) S(11) C(35) C(34) 39.2(14) . .
C(35) S(11) C(29) S(9) 178.9(5) . .
C(35) S(11) C(29) C(30) -3.5(6) . .
C(31) S(11) C(35) C(32) -88(2) . .
C(31) S(11) C(35) C(34) -56.1(12) . .
C(35) S(11) C(31) C(32) 30.7(12) . .
C(35) S(11) C(31) C(34) 65.3(15) . .
C(30) S(12) C(32) C(31) -40.6(5) . .
C(30) S(12) C(32) C(34) -87.8(13) . .
C(30) S(12) C(32) C(35) -1.7(13) . .
C(32) S(12) C(30) S(10) -178.1(2) . .
C(32) S(12) C(30) C(29) 4.2(4) . .
C(30) S(12) C(34) C(31) 22.5(18) . .
C(30) S(12) C(34) C(32) 97.5(12) . .
C(30) S(12) C(34) C(35) 58.3(13) . .
C(34) S(12) C(30) S(10) 154.7(6) . .
C(34) S(12) C(30) C(29) -23.1(7) . .
C(32) S(12) C(34) C(31) -75.0(17) . .
C(32) S(12) C(34) C(35) -39.2(11) . .
C(34) S(12) C(32) C(31) 47.3(13) . .
C(34) S(12) C(32) C(35) 86.2(18) . .
C(13) N(1) C(17) C(16) 0.8(9) . .
C(17) N(1) C(13) C(14) -3.3(9) . .
C(2) C(1) C(6) C(5) 0.6(5) . .
C(2) C(1) C(6) C(12) -179.8(3) . .
C(6) C(1) C(2) C(3) 0.0(4) . .
C(6) C(1) C(2) C(8) -179.8(3) . .
C(2) C(1) C(7) O(7) 36.2(4) . .
C(2) C(1) C(7) O(8) -144.6(3) . .
C(7) C(1) C(2) C(3) 178.0(3) . .
C(7) C(1) C(2) C(8) -1.8(5) . .
C(6) C(1) C(7) O(7) -145.8(3) . .
C(6) C(1) C(7) O(8) 33.4(5) . .
C(7) C(1) C(6) C(5) -177.4(3) . .
C(7) C(1) C(6) C(12) 2.2(5) . .
C(1) C(2) C(3) C(4) -0.6(5) . .
C(1) C(2) C(3) C(9) -179.7(3) . .
C(1) C(2) C(8) O(5) -106.5(3) . .
C(1) C(2) C(8) O(6) 74.0(4) . .
C(3) C(2) C(8) O(5) 73.7(4) . .
C(3) C(2) C(8) O(6) -105.8(3) . .
C(8) C(2) C(3) C(4) 179.1(3) . .
C(8) C(2) C(3) C(9) 0.0(4) . .
C(2) C(3) C(4) C(5) 0.7(4) . .
C(2) C(3) C(4) C(10) -178.7(3) . .
C(2) C(3) C(9) O(3) -145.6(3) . .
C(2) C(3) C(9) O(4) 33.4(5) . .
C(4) C(3) C(9) O(3) 35.4(4) . .
C(4) C(3) C(9) O(4) -145.7(3) . .
C(9) C(3) C(4) C(5) 179.7(3) . .
C(9) C(3) C(4) C(10) 0.3(4) . .
C(3) C(4) C(5) C(6) -0.1(3) . .
C(3) C(4) C(5) C(11) -177.9(3) . .
C(3) C(4) C(10) O(1) -110.1(3) . .
C(3) C(4) C(10) O(2) 71.3(4) . .
C(5) C(4) C(10) O(1) 70.5(4) . .
C(5) C(4) C(10) O(2) -108.1(3) . .
C(10) C(4) C(5) C(6) 179.3(3) . .
C(10) C(4) C(5) C(11) 1.5(4) . .
C(4) C(5) C(6) C(1) -0.6(5) . .
C(4) C(5) C(6) C(12) 179.8(3) . .
C(4) C(5) C(11) O(11) -134.8(3) . .
C(4) C(5) C(11) O(12) 45.4(4) . .
C(6) C(5) C(11) O(11) 47.4(4) . .
C(6) C(5) C(11) O(12) -132.4(3) . .
C(11) C(5) C(6) C(1) 177.2(3) . .
C(11) C(5) C(6) C(12) -2.4(5) . .
C(1) C(6) C(12) O(9) 68.4(4) . .
C(1) C(6) C(12) O(10) -113.2(3) . .
C(5) C(6) C(12) O(9) -112.0(3) . .
C(5) C(6) C(12) O(10) 66.3(4) . .
N(1) C(13) C(14) C(15) 3.2(9) . .
C(13) C(14) C(15) C(16) -0.8(9) . .
C(14) C(15) C(16) C(17) -1.6(10) . .
C(15) C(16) C(17) N(1) 1.7(10) . .
S(1) C(18) C(18) S(2) 1.4(5) 3_665 3_665
S(2) C(18) C(18) S(1) -1.4(5) 3_665 3_665
S(1) C(19) C(20) S(2) -1.1(4) . .
S(1) C(19) C(20) S(4) 179.5(2) . .
S(3) C(19) C(20) S(2) -178.7(2) . .
S(3) C(19) C(20) S(4) 1.9(6) . .
S(3) C(21) C(22) S(4) -72.6(3) . .
S(5) C(23) C(24) S(6) 66.4(4) . .
S(5) C(25) C(26) S(6) 5.7(6) . .
S(5) C(25) C(26) S(8) -177.6(2) . .
S(7) C(25) C(26) S(6) -175.2(2) . .
S(7) C(25) C(26) S(8) 1.4(4) . .
S(7) C(27) C(28) S(9) -2.8(5) . .
S(7) C(27) C(28) S(10) 179.6(2) . .
S(8) C(27) C(28) S(9) 176.2(2) . .
S(8) C(27) C(28) S(10) -1.4(5) . .
S(9) C(29) C(30) S(10) -1.3(4) . .
S(9) C(29) C(30) S(12) 176.5(2) . .
S(11) C(29) C(30) S(10) -178.8(2) . .
S(11) C(29) C(30) S(12) -1.1(6) . .
S(11) C(31) C(32) S(12) 71.5(5) . .
S(11) C(31) C(32) C(34) 116.3(12) . .
S(11) C(31) C(32) C(35) -46.3(14) . .
S(11) C(31) C(34) S(12) 1.2(15) . .
S(11) C(31) C(34) C(32) -78.8(12) . .
S(11) C(31) C(34) C(35) -66.6(12) . .
S(11) C(31) C(35) C(32) 135.8(12) . .
S(11) C(31) C(35) C(34) 126.1(8) . .
C(32) C(31) C(34) S(12) 80.0(18) . .
C(32) C(31) C(34) C(35) 12.3(13) . .
C(34) C(31) C(32) S(12) -44.8(11) . .
C(34) C(31) C(32) C(35) -162.6(19) . .
C(32) C(31) C(35) S(11) -135.8(12) . .
C(32) C(31) C(35) C(34) -9.7(11) . .
C(35) C(31) C(32) S(12) 117.8(15) . .
C(35) C(31) C(32) C(34) 162.6(19) . .
C(34) C(31) C(35) S(11) -126.1(8) . .
C(34) C(31) C(35) C(32) 9.7(11) . .
C(35) C(31) C(34) S(12) 67.7(19) . .
C(35) C(31) C(34) C(32) -12.3(13) . .
S(12) C(32) C(34) C(31) 133.3(9) . .
S(12) C(32) C(34) C(35) 123.1(11) . .
S(12) C(32) C(35) S(11) -4(2) . .
S(12) C(32) C(35) C(31) -81.7(15) . .
S(12) C(32) C(35) C(34) -65.3(13) . .
C(31) C(32) C(34) S(12) -133.3(9) . .
C(31) C(32) C(34) C(35) -10.2(11) . .
C(31) C(32) C(35) S(11) 77(2) . .
C(31) C(32) C(35) C(34) 16.4(18) . .
C(34) C(32) C(35) S(11) 61(2) . .
C(34) C(32) C(35) C(31) -16.4(18) . .
C(35) C(32) C(34) S(12) -123.1(11) . .
C(35) C(32) C(34) C(31) 10.2(11) . .
S(12) C(34) C(35) S(11) -73.5(17) . .
S(12) C(34) C(35) C(31) -132.2(14) . .
S(12) C(34) C(35) C(32) 65.1(15) . .
C(31) C(34) C(35) S(11) 58.8(12) . .
C(31) C(34) C(35) C(32) -162.6(19) . .
C(32) C(34) C(35) S(11) -138.6(18) . .
C(32) C(34) C(35) C(31) 162.6(19) . .
